data_4035400
loop_
_publ_author_name
'Kinens, Artis'
'Balkaitis, Simonas'
'Suna, Edgars'

_publ_section_title
;
 Preparative-Scale Synthesis of Vedejs Chiral DMAP Catalysts.
;
_journal_issue 20
_journal_name_full 'The Journal of organic chemistry'
_journal_page_first 12449
_journal_page_last 12459
_journal_paper_doi 10.1021/acs.joc.8b01687
_journal_volume 83
_journal_year 2018
_chemical_absolute_configuration rmad
_chemical_formula_moiety 'C16 H22 Cl2 N2 Zn'
_chemical_formula_sum 'C16 H22 Cl2 N2 Zn'
_chemical_formula_weight 378.63
_space_group_IT_number 19
_space_group_name_Hall 'P 2ac 2ab'
_space_group_name_H-M_alt 'P 21 21 21'
_symmetry_cell_setting orthorhombic
_symmetry_space_group_name_H-M 'P 21 21 21'
_atom_sites_solution_hydrogens mixed
_atom_sites_solution_primary direct
_atom_sites_solution_secondary difmap
_audit_creation_method SHELXL
_cell_angle_alpha 90.00
_cell_angle_beta 90.00
_cell_angle_gamma 90.00
_cell_formula_units_Z 4
_cell_length_a 5.98160(10)
_cell_length_b 13.6923(3)
_cell_length_c 21.4173(5)
_cell_measurement_reflns_used 3823
_cell_measurement_temperature 163(2)
_cell_measurement_theta_max 27.5
_cell_measurement_theta_min 0.9
_cell_volume 1754.12(6)
_computing_structure_refinement 'SHELXL (Sheldrick, 2008)'
_computing_structure_solution 'SHELXS-97 (Sheldrick, 1990)'
_diffrn_ambient_temperature 163(2)
_diffrn_measured_fraction_theta_full 0.99
_diffrn_measured_fraction_theta_max 0.99
_diffrn_measurement_device_type 'Bruker-Nonius KappaCCD'
_diffrn_measurement_method '\f and \w scan'
_diffrn_radiation_monochromator graphite
_diffrn_radiation_source 'fine-focus sealed tube'
_diffrn_radiation_type MoK\a
_diffrn_radiation_wavelength 0.71073
_diffrn_reflns_av_R_equivalents 0.0564
_diffrn_reflns_av_sigmaI/netI 0.0614
_diffrn_reflns_limit_h_max 8
_diffrn_reflns_limit_h_min -8
_diffrn_reflns_limit_k_max 17
_diffrn_reflns_limit_k_min -18
_diffrn_reflns_limit_l_max 27
_diffrn_reflns_limit_l_min -29
_diffrn_reflns_number 12944
_diffrn_reflns_theta_full 29.0
_diffrn_reflns_theta_max 29.0
_diffrn_reflns_theta_min 1.9
_exptl_absorpt_coefficient_mu 1.700
_exptl_absorpt_correction_type none
_exptl_crystal_colour Colourless
_exptl_crystal_density_diffrn 1.434
_exptl_crystal_density_method 'not measured'
_exptl_crystal_description 'Needle '
_exptl_crystal_F_000 784
_exptl_crystal_size_max 0.26
_exptl_crystal_size_mid 0.11
_exptl_crystal_size_min 0.10
_refine_diff_density_max 0.567
_refine_diff_density_min -0.353
_refine_diff_density_rms 0.068
_refine_ls_abs_structure_details 'Flack H D (1983), Acta Cryst. A39, 876-881'
_refine_ls_abs_structure_Flack 0.010(12)
_refine_ls_extinction_method none
_refine_ls_goodness_of_fit_ref 1.001
_refine_ls_hydrogen_treatment mixed
_refine_ls_matrix_type full
_refine_ls_number_parameters 206
_refine_ls_number_reflns 4715
_refine_ls_number_restraints 0
_refine_ls_restrained_S_all 1.001
_refine_ls_R_factor_all 0.0562
_refine_ls_R_factor_gt 0.0386
_refine_ls_shift/su_max 0.025
_refine_ls_shift/su_mean 0.002
_refine_ls_structure_factor_coef Fsqd
_refine_ls_weighting_details 'calc w=1/[\s^2^(Fo^2^)+(0.0277P)^2^+0.4805P] where P=(Fo^2^+2Fc^2^)/3'
_refine_ls_weighting_scheme calc
_refine_ls_wR_factor_gt 0.0702
_refine_ls_wR_factor_ref 0.0755
_reflns_d_resolution_high 0.7296
_reflns_number_gt 3909
_reflns_number_total 4715
_reflns_threshold_expression >2sigma(I)
_cod_data_source_file jo8b01687_si_006.cif
_cod_data_source_block ak393
_cod_original_sg_symbol_H-M 'P 21 21 21 '
_cod_database_code 4035400
_shelx_title ' Compound ak_393'
_shelx_f_calc_maximum 203.50
_shelx_f_squared_multiplier 1.000

loop_
_symmetry_equiv_pos_as_xyz
'x, y, z'
'-x+1/2, -y, z+1/2'
'x+1/2, -y+1/2, -z'
'-x, y+1/2, -z+1/2'

loop_
_atom_site_label
_atom_site_type_symbol
_atom_site_fract_x
_atom_site_fract_y
_atom_site_fract_z
_atom_site_U_iso_or_equiv
_atom_site_adp_type
_atom_site_occupancy
_atom_site_symmetry_multiplicity
_atom_site_calc_flag
_atom_site_refinement_flags
Zn1 Zn 0.43707(5) 0.38722(2) 0.461793(15) 0.02249(8) Uani 1 1 d .
Cl1' Cl 0.31783(12) 0.38181(6) 0.56145(3) 0.03178(16) Uani 1 1 d .
Cl1 Cl 0.81109(11) 0.39970(5) 0.45342(3) 0.02992(16) Uani 1 1 d .
N1 N 0.3204(5) 0.26515(19) 0.41906(11) 0.0250(5) Uani 1 1 d .
H1A H 0.351(5) 0.221(3) 0.4432(15) 0.034(10) Uiso 1 1 d .
H1B H 0.165(6) 0.260(2) 0.4186(13) 0.031(9) Uiso 1 1 d .
C4 C 0.3400(4) 0.3190(2) 0.30816(12) 0.0232(6) Uani 1 1 d .
C3' C 0.5518(6) 0.5785(2) 0.34877(13) 0.0316(6) Uani 1 1 d .
H3'A H 0.6239 0.5159 0.3498 0.038 Uiso 1 1 d R
H3'B H 0.6605 0.6282 0.3399 0.038 Uiso 1 1 d R
H3'C H 0.4391 0.5787 0.3168 0.038 Uiso 1 1 d R
C2' C 0.4492(5) 0.59859(18) 0.41227(12) 0.0233(5) Uani 1 1 d .
H2' H 0.5670 0.6042 0.4484 0.028 Uiso 1 1 d R
C2 C 0.3965(5) 0.2400(2) 0.35474(12) 0.0265(6) Uani 1 1 d .
H2 H 0.5608 0.2380 0.3574 0.032 Uiso 1 1 d R
C9 C 0.4946(4) 0.3420(2) 0.26162(13) 0.0275(7) Uani 1 1 d .
H9 H 0.6374 0.3100 0.2608 0.033 Uiso 1 1 d R
C4' C 0.3289(5) 0.6957(2) 0.41362(13) 0.0246(6) Uani 1 1 d .
C8 C 0.4460(6) 0.4109(2) 0.21642(14) 0.0347(7) Uani 1 1 d .
H8 H 0.5524 0.4254 0.1842 0.042 Uiso 1 1 d R
N1' N 0.3004(5) 0.5157(2) 0.42938(17) 0.0313(6) Uani 1 1 d .
H1'A H 0.223(8) 0.505(3) 0.399(2) 0.066(16) Uiso 1 1 d .
H1'B H 0.224(8) 0.529(3) 0.459(2) 0.067(14) Uiso 1 1 d .
C7 C 0.2445(6) 0.4592(2) 0.21713(15) 0.0388(8) Uani 1 1 d .
H7 H 0.2133 0.5076 0.1859 0.047 Uiso 1 1 d R
C9' C 0.4223(6) 0.7758(2) 0.44317(13) 0.0303(6) Uani 1 1 d .
H9' H 0.5618 0.7695 0.4649 0.036 Uiso 1 1 d R
C3 C 0.3033(7) 0.1412(2) 0.33407(15) 0.0408(8) Uani 1 1 d .
H3A H 0.3549 0.1274 0.2926 0.049 Uiso 1 1 d R
H3B H 0.1429 0.1427 0.3344 0.049 Uiso 1 1 d R
H3C H 0.3553 0.0914 0.3620 0.049 Uiso 1 1 d R
C8' C 0.3148(6) 0.8657(2) 0.44238(14) 0.0382(7) Uani 1 1 d .
H8' H 0.3827 0.9213 0.4621 0.046 Uiso 1 1 d R
C5 C 0.1357(4) 0.3671(2) 0.30776(13) 0.0290(7) Uani 1 1 d .
H5 H 0.0264 0.3517 0.3391 0.035 Uiso 1 1 d R
C7' C 0.1108(5) 0.8755(2) 0.41267(16) 0.0418(8) Uani 1 1 d .
H7' H 0.0469 0.9406 0.4149 0.050 Uiso 1 1 d R
C6 C 0.0874(5) 0.4375(2) 0.26257(14) 0.0337(7) Uani 1 1 d .
H6 H -0.0536 0.4709 0.2628 0.040 Uiso 1 1 d R
C5' C 0.1237(5) 0.7075(2) 0.38375(16) 0.0367(8) Uani 1 1 d .
H5' H 0.0544 0.6524 0.3639 0.044 Uiso 1 1 d R
C6' C 0.0151(5) 0.7964(2) 0.38336(18) 0.0446(9) Uani 1 1 d .
H6' H -0.1248 0.8040 0.3620 0.053 Uiso 1 1 d R

loop_
_atom_site_aniso_label
_atom_site_aniso_U_11
_atom_site_aniso_U_22
_atom_site_aniso_U_33
_atom_site_aniso_U_23
_atom_site_aniso_U_13
_atom_site_aniso_U_12
Zn1 0.02253(13) 0.01880(14) 0.02615(16) 0.00154(14) 0.00036(13) -0.00072(13)
Cl1' 0.0357(3) 0.0337(4) 0.0259(3) -0.0019(3) 0.0041(3) -0.0084(4)
Cl1 0.0211(3) 0.0287(4) 0.0400(4) 0.0013(3) 0.0018(3) 0.0020(3)
N1 0.0277(14) 0.0245(13) 0.0229(13) 0.0049(11) -0.0013(11) -0.0028(11)
C4 0.0247(14) 0.0231(14) 0.0219(14) -0.0050(11) -0.0020(11) -0.0012(11)
C3' 0.0346(15) 0.0270(14) 0.0331(16) -0.0018(12) 0.0034(14) 0.0020(14)
C2' 0.0219(12) 0.0211(14) 0.0269(14) -0.0002(11) -0.0035(11) -0.0028(12)
C2 0.0270(15) 0.0263(15) 0.0262(14) 0.0019(12) 0.0027(11) 0.0020(12)
C9 0.0233(14) 0.0294(16) 0.0298(16) -0.0045(13) 0.0050(11) -0.0028(11)
C4' 0.0247(14) 0.0233(14) 0.0258(15) 0.0038(11) 0.0017(12) 0.0034(11)
C8 0.0420(16) 0.0363(18) 0.0258(15) -0.0006(13) 0.0057(14) -0.0093(16)
N1' 0.0236(13) 0.0252(14) 0.0452(18) 0.0099(13) 0.0052(14) 0.0025(11)
C7 0.055(2) 0.0325(19) 0.0286(17) 0.0072(15) -0.0143(14) -0.0103(15)
C9' 0.0368(16) 0.0251(14) 0.0289(15) 0.0007(11) 0.0020(13) 0.0006(14)
C3 0.063(2) 0.0245(17) 0.0347(18) -0.0038(14) 0.0084(17) -0.0005(16)
C8' 0.059(2) 0.0215(16) 0.0338(17) -0.0028(12) 0.0086(15) 0.0050(15)
C5 0.0247(13) 0.0344(18) 0.0278(15) 0.0008(12) -0.0005(11) 0.0012(12)
C7' 0.048(2) 0.0241(16) 0.053(2) 0.0094(15) 0.0169(16) 0.0120(15)
C6 0.0313(16) 0.0357(16) 0.0342(16) -0.0009(13) -0.0103(14) 0.0027(14)
C5' 0.0288(16) 0.0253(15) 0.056(2) 0.0035(14) -0.0099(14) -0.0005(12)
C6' 0.0321(18) 0.0368(19) 0.065(2) 0.0182(17) -0.0031(15) 0.0088(13)

loop_
_atom_type_symbol
_atom_type_description
_atom_type_scat_dispersion_real
_atom_type_scat_dispersion_imag
_atom_type_scat_source
C C 0.0033 0.0016 'International Tables Vol C Tables 4.2.6.8 and 6.1.1.4'
H H 0.0000 0.0000 'International Tables Vol C Tables 4.2.6.8 and 6.1.1.4'
Cl Cl 0.1484 0.1585 'International Tables Vol C Tables 4.2.6.8 and 6.1.1.4'
N N 0.0061 0.0033 'International Tables Vol C Tables 4.2.6.8 and 6.1.1.4'
Zn Zn 0.2839 1.4301 'International Tables Vol C Tables 4.2.6.8 and 6.1.1.4'

loop_
_geom_angle_atom_site_label_1
_geom_angle_atom_site_label_2
_geom_angle_atom_site_label_3
_geom_angle
N1 Zn1 N1' 114.51(12)
N1 Zn1 Cl1 111.61(8)
N1' Zn1 Cl1 107.63(8)
N1 Zn1 Cl1' 106.95(7)
N1' Zn1 Cl1' 102.81(10)
Cl1 Zn1 Cl1' 113.13(3)
C2 N1 Zn1 120.14(19)
C2 N1 H1A 110(2)
Zn1 N1 H1A 101(3)
C2 N1 H1B 106.1(18)
Zn1 N1 H1B 114.3(18)
H1A N1 H1B 101(3)
C5 C4 C9 118.1(3)
C5 C4 C2 122.8(3)
C9 C4 C2 119.1(3)
C2' C3' H3'A 108.8
C2' C3' H3'B 108.8
H3'A C3' H3'B 109.5
C2' C3' H3'C 110.8
H3'A C3' H3'C 109.5
H3'B C3' H3'C 109.5
N1' C2' C4' 112.4(2)
N1' C2' C3' 108.9(2)
C4' C2' C3' 111.6(2)
N1' C2' H2' 106.0
C4' C2' H2' 104.0
C3' C2' H2' 113.7
N1 C2 C4 112.1(2)
N1 C2 C3 111.1(2)
C4 C2 C3 111.2(2)
N1 C2 H2 104.9
C4 C2 H2 106.4
C3 C2 H2 110.9
C8 C9 C4 121.0(3)
C8 C9 H9 119.1
C4 C9 H9 119.9
C9' C4' C5' 118.3(3)
C9' C4' C2' 120.9(3)
C5' C4' C2' 120.8(3)
C7 C8 C9 120.3(3)
C7 C8 H8 119.3
C9 C8 H8 120.4
C2' N1' Zn1 119.8(2)
C2' N1' H1'A 107(3)
Zn1 N1' H1'A 110(3)
C2' N1' H1'B 111(3)
Zn1 N1' H1'B 98(3)
H1'A N1' H1'B 110(5)
C8 C7 C6 119.9(3)
C8 C7 H7 119.7
C6 C7 H7 120.4
C8' C9' C4' 120.7(3)
C8' C9' H9' 119.2
C4' C9' H9' 120.1
C2 C3 H3A 109.0
C2 C3 H3B 110.1
H3A C3 H3B 109.5
C2 C3 H3C 109.3
H3A C3 H3C 109.5
H3B C3 H3C 109.5
C7' C8' C9' 120.0(3)
C7' C8' H8' 119.9
C9' C8' H8' 120.1
C4 C5 C6 120.9(3)
C4 C5 H5 119.4
C6 C5 H5 119.6
C6' C7' C8' 120.0(3)
C6' C7' H7' 125.6
C8' C7' H7' 114.4
C7 C6 C5 119.7(3)
C7 C6 H6 119.9
C5 C6 H6 120.5
C6' C5' C4' 121.3(3)
C6' C5' H5' 119.1
C4' C5' H5' 119.5
C5' C6' C7' 119.7(3)
C5' C6' H6' 120.7
C7' C6' H6' 119.6

loop_
_geom_bond_atom_site_label_1
_geom_bond_atom_site_label_2
_geom_bond_distance
Zn1 N1 2.029(2)
Zn1 N1' 2.060(3)
Zn1 Cl1 2.2509(7)
Zn1 Cl1' 2.2517(7)
N1 C2 1.491(4)
N1 H1A 0.82(3)
N1 H1B 0.94(3)
C4 C5 1.388(4)
C4 C9 1.396(4)
C4 C2 1.510(4)
C3' C2' 1.517(4)
C3' H3'A 0.9600
C3' H3'B 0.9600
C3' H3'C 0.9599
C2' N1' 1.488(4)
C2' C4' 1.513(4)
C2' H2' 1.0489
C2 C3 1.528(4)
C2 H2 0.9852
C9 C8 1.383(4)
C9 H9 0.9600
C4' C9' 1.384(4)
C4' C5' 1.393(4)
C8 C7 1.374(5)
C8 H8 0.9600
N1' H1'A 0.81(4)
N1' H1'B 0.81(5)
C7 C6 1.385(5)
C7 H7 0.9601
C9' C8' 1.388(4)
C9' H9' 0.9600
C3 H3A 0.9600
C3 H3B 0.9599
C3 H3C 0.9599
C8' C7' 1.383(5)
C8' H8' 0.9600
C5 C6 1.396(4)
C5 H5 0.9601
C7' C6' 1.377(5)
C7' H7' 0.9718
C6 H6 0.9600
C5' C6' 1.379(4)
C5' H5' 0.9600
C6' H6' 0.9600

loop_
_geom_torsion_atom_site_label_1
_geom_torsion_atom_site_label_2
_geom_torsion_atom_site_label_3
_geom_torsion_atom_site_label_4
_geom_torsion
N1' Zn1 N1 C2 75.2(2)
Cl1 Zn1 N1 C2 -47.4(2)
Cl1' Zn1 N1 C2 -171.62(19)
Zn1 N1 C2 C4 -59.7(3)
Zn1 N1 C2 C3 175.2(2)
C5 C4 C2 N1 -42.3(4)
C9 C4 C2 N1 140.7(3)
C5 C4 C2 C3 82.8(3)
C9 C4 C2 C3 -94.2(3)
C5 C4 C9 C8 0.1(4)
C2 C4 C9 C8 177.3(3)
N1' C2' C4' C9' 132.6(3)
C3' C2' C4' C9' -104.6(3)
N1' C2' C4' C5' -49.0(4)
C3' C2' C4' C5' 73.8(3)
C4 C9 C8 C7 0.9(4)
C4' C2' N1' Zn1 -158.0(2)
C3' C2' N1' Zn1 77.8(3)
N1 Zn1 N1' C2' -130.9(2)
Cl1 Zn1 N1' C2' -6.1(3)
Cl1' Zn1 N1' C2' 113.5(2)
C9 C8 C7 C6 -1.3(5)
C5' C4' C9' C8' -0.7(4)
C2' C4' C9' C8' 177.7(3)
C4' C9' C8' C7' 1.0(4)
C9 C4 C5 C6 -0.8(4)
C2 C4 C5 C6 -177.8(3)
C9' C8' C7' C6' -0.6(5)
C8 C7 C6 C5 0.6(5)
C4 C5 C6 C7 0.5(5)
C9' C4' C5' C6' 0.0(5)
C2' C4' C5' C6' -178.4(3)
C4' C5' C6' C7' 0.4(5)
C8' C7' C6' C5' -0.1(5)
